data_1528382
loop_
_publ_author_name
'Brown, A.'

_publ_section_title
;
 Structure data for some arsenic- and germanium-rich compounds of
 molybdenum
;
_journal_name_full 'Nature (London)'
_journal_page_first 502
_journal_page_last 503
_journal_volume 206
_journal_year 1965
_chemical_formula_sum 'As2 Mo'
_chemical_name_systematic 'Mo As2'
_space_group_IT_number 5
_symmetry_space_group_name_Hall 'C 2y'
_symmetry_space_group_name_H-M 'C 1 2 1'
_cell_angle_alpha 90
_cell_angle_beta 119.35
_cell_angle_gamma 90
_cell_formula_units_Z 4
_cell_length_a 9.067
_cell_length_b 3.3
_cell_length_c 7.718
_cell_volume 201.289
_citation_journal_id_ASTM NATUAS
_cod_data_source_file Brown_NATUAS_1965_306.cif
_cod_data_source_block As2Mo1
_cod_original_cell_volume 201.2892
_cod_original_formula_sum 'As2 Mo1'
_cod_database_code 1528382

loop_
_symmetry_equiv_pos_as_xyz
x,y,z
-x,y,-z
x+1/2,y+1/2,z
-x+1/2,y+1/2,-z

loop_
_atom_site_label
_atom_site_type_symbol
_atom_site_fract_x
_atom_site_fract_y
_atom_site_fract_z
_atom_site_occupancy
_atom_site_U_iso_or_equiv
Mo1 Mo 0.3452 0.5 0.2982 1 0.0
As2 As 0.144 0.0225 0.0312 1 0.0
As1 As 0.0977 0.4956 0.3933 1 0.0
